data_7031000
loop_
_publ_author_name
'Roubeau, O.'
'Lorusso, G.'
'Teat, S. J.'
'Evangelisti, M.'

_publ_section_title
;
 Cryogenic magneto-caloric effect and magneto-structural correlations in
 carboxylate-bridged Gd(iii) compounds.
;
_journal_issue 30
_journal_name_full 'Dalton transactions (Cambridge, England : 2003)'
_journal_page_first 11502
_journal_page_last 11509
_journal_paper_doi 10.1039/c4dt00697f
_journal_volume 43
_journal_year 2014
_chemical_formula_sum 'C9 H16 Gd N O7'
_chemical_formula_weight 407.48
_chemical_name_systematic
; 
 ? 
;
_space_group_IT_number 14
_symmetry_cell_setting monoclinic
_symmetry_space_group_name_Hall '-P 2ybc'
_symmetry_space_group_name_H-M 'P 1 21/c 1'
_atom_sites_solution_hydrogens geom
_atom_sites_solution_primary direct
_atom_sites_solution_secondary difmap
_audit_creation_method SHELXL-97
_cell_angle_alpha 90.00
_cell_angle_beta 93.862(2)
_cell_angle_gamma 90.00
_cell_formula_units_Z 4
_cell_length_a 9.4084(5)
_cell_length_b 17.0945(9)
_cell_length_c 8.1850(4)
_cell_measurement_reflns_used 9973
_cell_measurement_temperature 100(2)
_cell_measurement_theta_max 30.50
_cell_measurement_theta_min 2.38
_cell_volume 1313.42(12)
_computing_cell_refinement 'Bruker SAINT'
_computing_data_collection 'Bruker APEX 2'
_computing_data_reduction 'Bruker SAINT'
_computing_structure_refinement 'SHELXL-97 (Sheldrick, 2008)'
_computing_structure_solution 'SHELXS-97 (Sheldrick, 2008)'
_diffrn_ambient_temperature 100(2)
_diffrn_measured_fraction_theta_full 0.999
_diffrn_measured_fraction_theta_max 0.999
_diffrn_measurement_device_type 'Bruker APEX II QUAZAR'
_diffrn_measurement_method '\w and \phi scans with narrow frames'
_diffrn_radiation_monochromator graphite
_diffrn_radiation_source 'multilayer monochromator ImuS'
_diffrn_radiation_type MoK\a
_diffrn_radiation_wavelength 0.71073
_diffrn_reflns_av_R_equivalents 0.0252
_diffrn_reflns_av_sigmaI/netI 0.0205
_diffrn_reflns_limit_h_max 12
_diffrn_reflns_limit_h_min -9
_diffrn_reflns_limit_k_max 23
_diffrn_reflns_limit_k_min -22
_diffrn_reflns_limit_l_max 11
_diffrn_reflns_limit_l_min -11
_diffrn_reflns_number 13546
_diffrn_reflns_theta_full 28.70
_diffrn_reflns_theta_max 28.70
_diffrn_reflns_theta_min 2.38
_exptl_absorpt_coefficient_mu 5.074
_exptl_absorpt_correction_T_max 0.44
_exptl_absorpt_correction_T_min 0.37
_exptl_absorpt_correction_type multi-scan
_exptl_absorpt_process_details 'SADABS Bruker AXS Madison WI US'
_exptl_crystal_colour colourless
_exptl_crystal_density_diffrn 2.061
_exptl_crystal_density_method 'not measured'
_exptl_crystal_description block
_exptl_crystal_F_000 788
_exptl_crystal_size_max 0.24
_exptl_crystal_size_mid 0.22
_exptl_crystal_size_min 0.19
_refine_diff_density_max 0.897
_refine_diff_density_min -0.848
_refine_diff_density_rms 0.095
_refine_ls_extinction_method none
_refine_ls_goodness_of_fit_ref 1.091
_refine_ls_hydrogen_treatment constr
_refine_ls_matrix_type full
_refine_ls_number_parameters 168
_refine_ls_number_reflns 3388
_refine_ls_number_restraints 0
_refine_ls_restrained_S_all 1.091
_refine_ls_R_factor_all 0.0178
_refine_ls_R_factor_gt 0.0167
_refine_ls_shift/su_max 0.001
_refine_ls_shift/su_mean 0.000
_refine_ls_structure_factor_coef Fsqd
_refine_ls_weighting_details 'calc w=1/[\s^2^(Fo^2^)+(0.0141P)^2^+1.4224P] where P=(Fo^2^+2Fc^2^)/3'
_refine_ls_weighting_scheme calc
_refine_ls_wR_factor_gt 0.0397
_refine_ls_wR_factor_ref 0.0405
_reflns_number_gt 3241
_reflns_number_total 3388
_reflns_threshold_expression >2sigma(I)
_cod_data_source_file c4dt00697f2.cif
_cod_data_source_block 183orgd2dmf
_cod_depositor_comments 'Adding full bibliography for 7031000--7031001.cif.'
_cod_original_sg_symbol_H-M P21/c
_cod_database_code 7031000

loop_
_symmetry_equiv_pos_as_xyz
'x, y, z'
'-x, y+1/2, -z+1/2'
'-x, -y, -z'
'x, -y-1/2, z-1/2'

loop_
_atom_site_label
_atom_site_type_symbol
_atom_site_fract_x
_atom_site_fract_y
_atom_site_fract_z
_atom_site_U_iso_or_equiv
_atom_site_adp_type
_atom_site_occupancy
_atom_site_symmetry_multiplicity
_atom_site_calc_flag
_atom_site_refinement_flags
Gd1 Gd 0.410810(9) 0.242835(6) 0.705131(10) 0.00916(4) Uani 1 1 d .
O1 O 0.36085(15) 0.17588(9) 0.96199(16) 0.0137(3) Uani 1 1 d .
O2 O 0.40897(18) 0.09672(9) 0.76426(18) 0.0201(3) Uani 1 1 d .
O3 O 0.50258(15) 0.18920(9) 0.46493(16) 0.0128(3) Uani 1 1 d .
O4 O 0.55737(15) 0.13596(9) 0.23449(17) 0.0151(3) Uani 1 1 d .
O5 O 0.20673(15) 0.18924(9) 0.56712(17) 0.0161(3) Uani 1 1 d .
O6 O 0.22868(15) 0.17637(9) 0.29763(17) 0.0155(3) Uani 1 1 d .
O7 O 0.66041(15) 0.20619(9) 0.76839(17) 0.0169(3) Uani 1 1 d .
N1 N 0.85606(18) 0.16463(11) 0.9215(2) 0.0169(4) Uani 1 1 d .
C1 C 0.3679(2) 0.10635(13) 0.9040(2) 0.0137(4) Uani 1 1 d .
C2 C 0.3241(2) 0.03857(13) 1.0058(3) 0.0187(4) Uani 1 1 d .
H2A H 0.3903 0.0336 1.1029 0.028 Uiso 1 1 calc R
H2B H 0.3258 -0.0096 0.9410 0.028 Uiso 1 1 calc R
H2C H 0.2275 0.0474 1.0398 0.028 Uiso 1 1 calc R
C3 C 0.5635(2) 0.13501(12) 0.3884(2) 0.0128(4) Uani 1 1 d .
C4 C 0.6441(2) 0.07178(13) 0.4813(3) 0.0182(4) Uani 1 1 d .
H4A H 0.6441 0.0242 0.4144 0.027 Uiso 1 1 calc R
H4B H 0.5985 0.0609 0.5831 0.027 Uiso 1 1 calc R
H4C H 0.7424 0.0889 0.5074 0.027 Uiso 1 1 calc R
C5 C 0.1852(2) 0.15436(12) 0.4324(2) 0.0134(4) Uani 1 1 d .
C6 C 0.0963(2) 0.08070(13) 0.4323(3) 0.0187(4) Uani 1 1 d .
H6A H 0.1174 0.0481 0.3385 0.028 Uiso 1 1 calc R
H6B H -0.0049 0.0946 0.4244 0.028 Uiso 1 1 calc R
H6C H 0.1190 0.0517 0.5340 0.028 Uiso 1 1 calc R
C7 C 0.7191(2) 0.18202(13) 0.8996(2) 0.0160(4) Uani 1 1 d .
H7A H 0.6617 0.1756 0.9899 0.019 Uiso 1 1 calc R
C8 C 0.9154(2) 0.13471(16) 1.0784(3) 0.0245(5) Uani 1 1 d .
H8A H 0.8443 0.1394 1.1600 0.037 Uiso 1 1 calc R
H8B H 1.0002 0.1650 1.1142 0.037 Uiso 1 1 calc R
H8C H 0.9415 0.0796 1.0665 0.037 Uiso 1 1 calc R
C9 C 0.9538(2) 0.17050(16) 0.7920(3) 0.0246(5) Uani 1 1 d .
H9A H 0.9045 0.1940 0.6947 0.037 Uiso 1 1 calc R
H9B H 0.9876 0.1182 0.7649 0.037 Uiso 1 1 calc R
H9C H 1.0351 0.2033 0.8290 0.037 Uiso 1 1 calc R

loop_
_atom_site_aniso_label
_atom_site_aniso_U_11
_atom_site_aniso_U_22
_atom_site_aniso_U_33
_atom_site_aniso_U_23
_atom_site_aniso_U_13
_atom_site_aniso_U_12
Gd1 0.00999(5) 0.01159(6) 0.00589(5) -0.00001(3) 0.00049(3) 0.00049(3)
O1 0.0189(7) 0.0124(7) 0.0098(6) -0.0012(5) 0.0004(5) -0.0009(6)
O2 0.0309(8) 0.0178(8) 0.0122(7) -0.0001(6) 0.0068(6) 0.0013(7)
O3 0.0145(6) 0.0145(7) 0.0094(6) -0.0003(5) 0.0016(5) 0.0023(5)
O4 0.0174(7) 0.0185(8) 0.0094(6) -0.0016(5) 0.0015(5) 0.0026(6)
O5 0.0135(6) 0.0237(8) 0.0114(7) -0.0021(6) 0.0019(5) -0.0043(6)
O6 0.0150(7) 0.0205(8) 0.0110(6) 0.0019(6) 0.0009(5) -0.0055(6)
O7 0.0154(7) 0.0232(9) 0.0118(7) -0.0014(6) -0.0019(5) 0.0040(6)
N1 0.0126(8) 0.0241(10) 0.0138(8) 0.0009(7) -0.0003(6) 0.0019(7)
C1 0.0128(8) 0.0155(10) 0.0123(9) 0.0005(7) -0.0020(7) -0.0003(7)
C2 0.0249(11) 0.0140(11) 0.0176(10) 0.0013(8) 0.0038(8) -0.0030(8)
C3 0.0112(8) 0.0149(10) 0.0123(9) 0.0001(7) 0.0012(7) -0.0014(7)
C4 0.0213(10) 0.0177(11) 0.0155(10) 0.0004(8) 0.0001(8) 0.0069(8)
C5 0.0096(8) 0.0162(10) 0.0142(9) 0.0018(7) -0.0008(7) 0.0003(7)
C6 0.0210(10) 0.0191(11) 0.0159(10) 0.0008(8) 0.0013(8) -0.0056(9)
C7 0.0154(9) 0.0199(11) 0.0127(9) -0.0013(8) 0.0005(7) 0.0008(8)
C8 0.0190(10) 0.0329(14) 0.0206(11) 0.0033(9) -0.0049(9) 0.0042(9)
C9 0.0159(10) 0.0333(14) 0.0254(12) 0.0030(10) 0.0065(9) 0.0017(9)

loop_
_atom_type_symbol
_atom_type_description
_atom_type_scat_dispersion_real
_atom_type_scat_dispersion_imag
_atom_type_scat_source
C C 0.0033 0.0016 'International Tables Vol C Tables 4.2.6.8 and 6.1.1.4'
H H 0.0000 0.0000 'International Tables Vol C Tables 4.2.6.8 and 6.1.1.4'
N N 0.0061 0.0033 'International Tables Vol C Tables 4.2.6.8 and 6.1.1.4'
O O 0.0106 0.0060 'International Tables Vol C Tables 4.2.6.8 and 6.1.1.4'
Gd Gd -0.1653 3.9035 'International Tables Vol C Tables 4.2.6.8 and 6.1.1.4'

loop_
_geom_angle_atom_site_label_1
_geom_angle_atom_site_label_2
_geom_angle_atom_site_label_3
_geom_angle
_geom_angle_site_symmetry_1
_geom_angle_site_symmetry_3
O5 Gd1 O6 78.18(5) . 4_566
O5 Gd1 O3 77.46(5) . .
O6 Gd1 O3 143.07(5) 4_566 .
O5 Gd1 O1 73.99(5) . 4_565
O6 Gd1 O1 79.92(5) 4_566 4_565
O3 Gd1 O1 66.92(5) . 4_565
O5 Gd1 O7 137.96(5) . .
O6 Gd1 O7 141.81(5) 4_566 .
O3 Gd1 O7 71.39(5) . .
O1 Gd1 O7 116.47(5) 4_565 .
O5 Gd1 O1 91.86(5) . .
O6 Gd1 O1 79.30(5) 4_566 .
O3 Gd1 O1 128.69(5) . .
O1 Gd1 O1 156.87(7) 4_565 .
O7 Gd1 O1 86.34(5) . .
O5 Gd1 O4 143.18(5) . 4_566
O6 Gd1 O4 83.78(5) 4_566 4_566
O3 Gd1 O4 99.82(5) . 4_566
O1 Gd1 O4 71.39(5) 4_565 4_566
O7 Gd1 O4 71.10(5) . 4_566
O1 Gd1 O4 116.08(5) . 4_566
O5 Gd1 O3 143.85(5) . 4_566
O6 Gd1 O3 71.07(5) 4_566 4_566
O3 Gd1 O3 138.57(6) . 4_566
O1 Gd1 O3 117.39(5) 4_565 4_566
O7 Gd1 O3 70.81(5) . 4_566
O1 Gd1 O3 64.50(5) . 4_566
O4 Gd1 O3 51.70(4) 4_566 4_566
O5 Gd1 O2 72.09(5) . .
O6 Gd1 O2 119.87(5) 4_566 .
O3 Gd1 O2 77.69(5) . .
O1 Gd1 O2 135.14(5) 4_565 .
O7 Gd1 O2 74.20(5) . .
O1 Gd1 O2 51.56(5) . .
O4 Gd1 O2 143.98(5) 4_566 .
O3 Gd1 O2 107.33(5) 4_566 .
O5 Gd1 C1 79.35(5) . .
O6 Gd1 C1 99.18(6) 4_566 .
O3 Gd1 C1 103.08(5) . .
O1 Gd1 C1 152.95(5) 4_565 .
O7 Gd1 C1 80.95(5) . .
O1 Gd1 C1 26.24(5) . .
O4 Gd1 C1 135.62(5) 4_566 .
O3 Gd1 C1 87.12(5) 4_566 .
O2 Gd1 C1 25.45(5) . .
O5 Gd1 C3 153.13(5) . 4_566
O6 Gd1 C3 75.99(5) 4_566 4_566
O3 Gd1 C3 120.67(5) . 4_566
O1 Gd1 C3 94.20(5) 4_565 4_566
O7 Gd1 C3 68.91(5) . 4_566
O1 Gd1 C3 90.55(5) . 4_566
O4 Gd1 C3 25.60(5) 4_566 4_566
O3 Gd1 C3 26.09(5) 4_566 4_566
O2 Gd1 C3 128.24(5) . 4_566
C1 Gd1 C3 111.95(6) . 4_566
C1 O1 Gd1 144.57(12) . 4_566
C1 O1 Gd1 95.58(12) . .
Gd1 O1 Gd1 113.12(6) 4_566 .
C1 O2 Gd1 92.96(13) . .
C3 O3 Gd1 152.15(13) . .
C3 O3 Gd1 93.44(11) . 4_565
Gd1 O3 Gd1 113.30(6) . 4_565
C3 O4 Gd1 95.46(12) . 4_565
C5 O5 Gd1 133.23(13) . .
C5 O6 Gd1 137.73(13) . 4_565
C7 O7 Gd1 129.02(14) . .
C7 N1 C9 122.98(18) . .
C7 N1 C8 120.65(18) . .
C9 N1 C8 116.31(18) . .
O2 C1 O1 119.34(19) . .
O2 C1 C2 121.5(2) . .
O1 C1 C2 119.15(18) . .
O2 C1 Gd1 61.60(11) . .
O1 C1 Gd1 58.19(10) . .
C2 C1 Gd1 172.01(14) . .
C1 C2 H2A 109.5 . .
C1 C2 H2B 109.5 . .
H2A C2 H2B 109.5 . .
C1 C2 H2C 109.5 . .
H2A C2 H2C 109.5 . .
H2B C2 H2C 109.5 . .
O4 C3 O3 119.40(18) . .
O4 C3 C4 120.39(19) . .
O3 C3 C4 120.20(17) . .
O4 C3 Gd1 58.93(11) . 4_565
O3 C3 Gd1 60.47(10) . 4_565
C4 C3 Gd1 179.17(15) . 4_565
C3 C4 H4A 109.5 . .
C3 C4 H4B 109.5 . .
H4A C4 H4B 109.5 . .
C3 C4 H4C 109.5 . .
H4A C4 H4C 109.5 . .
H4B C4 H4C 109.5 . .
O5 C5 O6 125.71(19) . .
O5 C5 C6 116.84(18) . .
O6 C5 C6 117.44(18) . .
C5 C6 H6A 109.5 . .
C5 C6 H6B 109.5 . .
H6A C6 H6B 109.5 . .
C5 C6 H6C 109.5 . .
H6A C6 H6C 109.5 . .
H6B C6 H6C 109.5 . .
O7 C7 N1 124.2(2) . .
O7 C7 H7A 117.9 . .
N1 C7 H7A 117.9 . .
N1 C8 H8A 109.5 . .
N1 C8 H8B 109.5 . .
H8A C8 H8B 109.5 . .
N1 C8 H8C 109.5 . .
H8A C8 H8C 109.5 . .
H8B C8 H8C 109.5 . .
N1 C9 H9A 109.5 . .
N1 C9 H9B 109.5 . .
H9A C9 H9B 109.5 . .
N1 C9 H9C 109.5 . .
H9A C9 H9C 109.5 . .
H9B C9 H9C 109.5 . .

loop_
_geom_bond_atom_site_label_1
_geom_bond_atom_site_label_2
_geom_bond_distance
_geom_bond_site_symmetry_2
Gd1 O5 2.3473(14) .
Gd1 O6 2.3647(14) 4_566
Gd1 O3 2.3833(14) .
Gd1 O1 2.4467(14) 4_565
Gd1 O7 2.4519(14) .
Gd1 O1 2.4666(14) .
Gd1 O4 2.4914(15) 4_566
Gd1 O3 2.5238(13) 4_566
Gd1 O2 2.5445(16) .
Gd1 C1 2.889(2) .
Gd1 C3 2.895(2) 4_566
O1 C1 1.283(3) .
O1 Gd1 2.4466(14) 4_566
O2 C1 1.243(3) .
O3 C3 1.276(2) .
O3 Gd1 2.5238(13) 4_565
O4 C3 1.257(2) .
O4 Gd1 2.4913(15) 4_565
O5 C5 1.258(2) .
O6 C5 1.259(2) .
O6 Gd1 2.3647(14) 4_565
O7 C7 1.245(2) .
N1 C7 1.323(3) .
N1 C9 1.453(3) .
N1 C8 1.458(3) .
C1 C2 1.501(3) .
C2 H2A 0.9800 .
C2 H2B 0.9800 .
C2 H2C 0.9800 .
C3 C4 1.498(3) .
C3 Gd1 2.895(2) 4_565
C4 H4A 0.9800 .
C4 H4B 0.9800 .
C4 H4C 0.9800 .
C5 C6 1.512(3) .
C6 H6A 0.9800 .
C6 H6B 0.9800 .
C6 H6C 0.9800 .
C7 H7A 0.9500 .
C8 H8A 0.9800 .
C8 H8B 0.9800 .
C8 H8C 0.9800 .
C9 H9A 0.9800 .
C9 H9B 0.9800 .
C9 H9C 0.9800 .

loop_
_geom_torsion_atom_site_label_1
_geom_torsion_atom_site_label_2
_geom_torsion_atom_site_label_3
_geom_torsion_atom_site_label_4
_geom_torsion
_geom_torsion_site_symmetry_1
_geom_torsion_site_symmetry_4
O5 Gd1 O1 C1 61.05(12) . .
O6 Gd1 O1 C1 138.65(12) 4_566 .
O3 Gd1 O1 C1 -14.34(13) . .
O1 Gd1 O1 C1 112.24(11) 4_565 .
O7 Gd1 O1 C1 -76.90(11) . .
O4 Gd1 O1 C1 -143.78(11) 4_566 .
O3 Gd1 O1 C1 -147.35(12) 4_566 .
O2 Gd1 O1 C1 -4.21(11) . .
C3 Gd1 O1 C1 -145.72(12) 4_566 .
O5 Gd1 O1 Gd1 -140.23(6) . 4_566
O6 Gd1 O1 Gd1 -62.62(6) 4_566 4_566
O3 Gd1 O1 Gd1 144.39(5) . 4_566
O1 Gd1 O1 Gd1 -89.04(13) 4_565 4_566
O7 Gd1 O1 Gd1 81.83(6) . 4_566
O4 Gd1 O1 Gd1 14.95(8) 4_566 4_566
O3 Gd1 O1 Gd1 11.37(5) 4_566 4_566
O2 Gd1 O1 Gd1 154.51(9) . 4_566
C1 Gd1 O1 Gd1 158.72(14) . 4_566
C3 Gd1 O1 Gd1 13.00(6) 4_566 4_566
O5 Gd1 O2 C1 -103.12(12) . .
O6 Gd1 O2 C1 -38.83(13) 4_566 .
O3 Gd1 O2 C1 176.26(13) . .
O1 Gd1 O2 C1 -145.76(11) 4_565 .
O7 Gd1 O2 C1 102.38(12) . .
O1 Gd1 O2 C1 4.33(11) . .
O4 Gd1 O2 C1 86.45(14) 4_566 .
O3 Gd1 O2 C1 38.89(13) 4_566 .
C3 Gd1 O2 C1 56.74(14) 4_566 .
O5 Gd1 O3 C3 -96.6(3) . .
O6 Gd1 O3 C3 -146.4(3) 4_566 .
O1 Gd1 O3 C3 -174.3(3) 4_565 .
O7 Gd1 O3 C3 54.8(3) . .
O1 Gd1 O3 C3 -14.4(3) . .
O4 Gd1 O3 C3 120.9(3) 4_566 .
O3 Gd1 O3 C3 79.9(3) 4_566 .
O2 Gd1 O3 C3 -22.5(3) . .
C1 Gd1 O3 C3 -20.8(3) . .
C3 Gd1 O3 C3 104.9(3) 4_566 .
O5 Gd1 O3 Gd1 66.17(6) . 4_565
O6 Gd1 O3 Gd1 16.35(12) 4_566 4_565
O1 Gd1 O3 Gd1 -11.57(5) 4_565 4_565
O7 Gd1 O3 Gd1 -142.47(7) . 4_565
O1 Gd1 O3 Gd1 148.38(5) . 4_565
O4 Gd1 O3 Gd1 -76.37(6) 4_566 4_565
O3 Gd1 O3 Gd1 -117.39(7) 4_566 4_565
O2 Gd1 O3 Gd1 140.28(7) . 4_565
C1 Gd1 O3 Gd1 141.93(6) . 4_565
C3 Gd1 O3 Gd1 -92.34(7) 4_566 4_565
O6 Gd1 O5 C5 150.5(2) 4_566 .
O3 Gd1 O5 C5 -1.56(18) . .
O1 Gd1 O5 C5 67.70(19) 4_565 .
O7 Gd1 O5 C5 -44.3(2) . .
O1 Gd1 O5 C5 -130.87(19) . .
O4 Gd1 O5 C5 88.1(2) 4_566 .
O3 Gd1 O5 C5 -177.57(16) 4_566 .
O2 Gd1 O5 C5 -82.49(19) . .
C1 Gd1 O5 C5 -107.69(19) . .
C3 Gd1 O5 C5 134.25(19) 4_566 .
O5 Gd1 O7 C7 -103.20(18) . .
O6 Gd1 O7 C7 53.0(2) 4_566 .
O3 Gd1 O7 C7 -147.52(19) . .
O1 Gd1 O7 C7 161.52(17) 4_565 .
O1 Gd1 O7 C7 -14.48(18) . .
O4 Gd1 O7 C7 104.69(19) 4_566 .
O3 Gd1 O7 C7 49.76(18) 4_566 .
O2 Gd1 O7 C7 -65.48(18) . .
C1 Gd1 O7 C7 -40.33(18) . .
C3 Gd1 O7 C7 77.51(18) 4_566 .
Gd1 O2 C1 O1 -7.50(19) . .
Gd1 O2 C1 C2 171.49(17) . .
Gd1 O1 C1 O2 -137.09(19) 4_566 .
Gd1 O1 C1 O2 7.76(19) . .
Gd1 O1 C1 C2 43.9(3) 4_566 .
Gd1 O1 C1 C2 -171.25(16) . .
Gd1 O1 C1 Gd1 -144.9(2) 4_566 .
O5 Gd1 C1 O2 70.55(12) . .
O6 Gd1 C1 O2 146.58(12) 4_566 .
O3 Gd1 C1 O2 -3.75(13) . .
O1 Gd1 C1 O2 60.78(18) 4_565 .
O7 Gd1 C1 O2 -72.11(12) . .
O1 Gd1 C1 O2 -172.31(19) . .
O4 Gd1 C1 O2 -122.95(12) 4_566 .
O3 Gd1 C1 O2 -143.13(12) 4_566 .
C3 Gd1 C1 O2 -134.92(12) 4_566 .
O5 Gd1 C1 O1 -117.14(12) . .
O6 Gd1 C1 O1 -41.11(12) 4_566 .
O3 Gd1 C1 O1 168.55(11) . .
O1 Gd1 C1 O1 -126.92(15) 4_565 .
O7 Gd1 C1 O1 100.19(11) . .
O4 Gd1 C1 O1 49.36(14) 4_566 .
O3 Gd1 C1 O1 29.18(11) 4_566 .
O2 Gd1 C1 O1 172.31(19) . .
C3 Gd1 C1 O1 37.39(12) 4_566 .
Gd1 O4 C3 O3 -0.69(19) 4_565 .
Gd1 O4 C3 C4 -179.44(17) 4_565 .
Gd1 O3 C3 O4 164.83(18) . .
Gd1 O3 C3 O4 0.68(19) 4_565 .
Gd1 O3 C3 C4 -16.4(4) . .
Gd1 O3 C3 C4 179.44(17) 4_565 .
Gd1 O3 C3 Gd1 164.2(3) . 4_565
Gd1 O5 C5 O6 -47.7(3) . .
Gd1 O5 C5 C6 133.88(17) . .
Gd1 O6 C5 O5 22.3(3) 4_565 .
Gd1 O6 C5 C6 -159.24(15) 4_565 .
Gd1 O7 C7 N1 -179.15(16) . .
C9 N1 C7 O7 -1.2(4) . .
C8 N1 C7 O7 -178.4(2) . .
